data_7713030
loop_
_publ_author_name
'Hossack, Christopher'
'Abdul, Folasade'
'Cahill, Christopher'
'Besson, Claire'

_publ_section_title
;
 Tuning the optical and magnetic properties of lanthanide single-ion
 magnets using nitro-functionalized trispyrazolylborate ligands.
;
_journal_name_full 'Dalton transactions (Cambridge, England : 2003)'
_journal_paper_doi 10.1039/d3dt01018j
_journal_year 2023
_chemical_formula_moiety 'C27 H27 B3 Nd N21 O6 [+ solvent]'
_chemical_formula_sum 'C27 H27 B3 N21 Nd O6'
_chemical_formula_weight 918.36
_space_group_crystal_system monoclinic
_space_group_IT_number 15
_space_group_name_Hall '-C 2yc'
_space_group_name_H-M_alt 'C 1 2/c 1'
_atom_sites_solution_hydrogens mixed
_atom_sites_solution_primary Dual-space/Direct
_audit_block_doi 10.5517/ccdc.csd.cc2dr83k
_audit_creation_method SHELXL-2018/3
_audit_update_record
;
2022-12-15 deposited with the CCDC.	2023-05-04 downloaded from the CCDC.
;
_cell_angle_alpha 90
_cell_angle_beta 112.5370(10)
_cell_angle_gamma 90
_cell_formula_units_Z 8
_cell_length_a 24.3443(7)
_cell_length_b 13.7711(3)
_cell_length_c 28.8113(11)
_cell_measurement_reflns_used 424
_cell_measurement_temperature 100(2)
_cell_measurement_theta_max 39.30
_cell_measurement_theta_min 3.494
_cell_volume 8921.3(5)
_computing_cell_refinement 'APEX3 v2019.1-0 (Bruker AXS)'
_computing_data_collection 'Bruker Instrument Service vV6.2.12'
_computing_data_reduction 'SAINT V8.40A (Bruker Nano, Inc., 2019)'
_computing_molecular_graphics 'shelXle (C.B. Huebschle, rev 958)'
_computing_structure_refinement 'SHELXL-2018/3 (Sheldrick, 2018)'
_computing_structure_solution 'SHELXT 2014/5 (Sheldrick, 2014)'
_diffrn_ambient_temperature 100(2)
_diffrn_measured_fraction_theta_full 0.999
_diffrn_measured_fraction_theta_max 0.998
_diffrn_measurement_device_type 'Bruker D8 Quest/Photon II'
_diffrn_measurement_method 'profile data from \f and \w scans'
_diffrn_radiation_type MoK\a
_diffrn_radiation_wavelength 0.71073
_diffrn_reflns_av_R_equivalents 0.0639
_diffrn_reflns_av_unetI/netI 0.0519
_diffrn_reflns_Laue_measured_fraction_full 0.999
_diffrn_reflns_Laue_measured_fraction_max 0.998
_diffrn_reflns_limit_h_max 26
_diffrn_reflns_limit_h_min -29
_diffrn_reflns_limit_k_max 16
_diffrn_reflns_limit_k_min -16
_diffrn_reflns_limit_l_max 35
_diffrn_reflns_limit_l_min -33
_diffrn_reflns_number 41569
_diffrn_reflns_point_group_measured_fraction_full 0.999
_diffrn_reflns_point_group_measured_fraction_max 0.998
_diffrn_reflns_theta_full 25.242
_diffrn_reflns_theta_max 25.692
_diffrn_reflns_theta_min 2.031
_diffrn_source 'microfocus sealed tube'
_exptl_absorpt_coefficient_mu 1.224
_exptl_absorpt_correction_T_max 0.9318
_exptl_absorpt_correction_T_min 0.8192
_exptl_absorpt_correction_type numerical
_exptl_absorpt_process_details
;
 SADABS 2016/2: Krause, L., Herbst-Irmer, R., Sheldrick G.M. & Stalke D.,
 J. Appl. Cryst. 48 (2015) 3-10
;
_exptl_crystal_colour 'light purple'
_exptl_crystal_density_diffrn 1.367
_exptl_crystal_density_method 'not measured'
_exptl_crystal_description diamond
_exptl_crystal_F_000 3672
_exptl_crystal_preparation 'Magnetic properties,Luminescent'
_exptl_crystal_size_max 0.265
_exptl_crystal_size_mid 0.132
_exptl_crystal_size_min 0.116
_refine_diff_density_max 0.394
_refine_diff_density_min -0.419
_refine_diff_density_rms 0.080
_refine_ls_extinction_method none
_refine_ls_goodness_of_fit_ref 1.007
_refine_ls_hydrogen_treatment mixed
_refine_ls_matrix_type full
_refine_ls_number_parameters 533
_refine_ls_number_reflns 8463
_refine_ls_number_restraints 0
_refine_ls_restrained_S_all 1.007
_refine_ls_R_factor_all 0.0429
_refine_ls_R_factor_gt 0.0295
_refine_ls_shift/su_max 0.002
_refine_ls_shift/su_mean 0.000
_refine_ls_structure_factor_coef Fsqd
_refine_ls_weighting_details 'w=1/[\s^2^(Fo^2^)+(0.0272P)^2^] where P=(Fo^2^+2Fc^2^)/3'
_refine_ls_weighting_scheme calc
_refine_ls_wR_factor_gt 0.0613
_refine_ls_wR_factor_ref 0.0651
_reflns_Friedel_coverage 0.000
_reflns_number_gt 6813
_reflns_number_total 8463
_reflns_threshold_expression 'I > 2\s(I)'
_cod_data_source_file d3dt01018j2.cif
_cod_data_source_block Cmpd4
_cod_original_sg_symbol_H-M 'C 2/c'
_cod_database_code 7713030
_shelx_shelxl_version_number 2018/3
_shelx_space_group_comment
;
The symmetry employed for this shelxl refinement is uniquely defined
by the following loop, which should always be used as a source of
symmetry information in preference to the above space-group names.
They are only intended as comments.
;
_exptl_absorpt_special_details
;
 Krause, L., Herbst-Irmer, R., Sheldrick, G. M., Stalke, D. (2015).
"Comparison of silver and molybdenum microfocus X-ray sources for
single-crystal structure determination" J. Appl. Cryst. 48, 3-10.
doi:10.1107/S1600576714022985
;

loop_
_space_group_symop_operation_xyz
'x, y, z'
'-x, y, -z+1/2'
'x+1/2, y+1/2, z'
'-x+1/2, y+1/2, -z+1/2'
'-x, -y, -z'
'x, -y, z-1/2'
'-x+1/2, -y+1/2, -z'
'x+1/2, -y+1/2, z-1/2'

loop_
_atom_site_label
_atom_site_type_symbol
_atom_site_fract_x
_atom_site_fract_y
_atom_site_fract_z
_atom_site_U_iso_or_equiv
_atom_site_adp_type
_atom_site_occupancy
_atom_site_site_symmetry_order
_atom_site_calc_flag
_atom_site_refinement_flags_posn
_atom_site_refinement_flags_adp
_atom_site_refinement_flags_occupancy
_atom_site_disorder_assembly
_atom_site_disorder_group
Nd1 Nd 0.68563(2) 0.58871(2) 0.62448(2) 0.01212(5) Uani 1 1 d . . . . .
O1 O 0.43196(10) 0.39152(16) 0.59741(10) 0.0380(6) Uani 1 1 d . . . . .
O2 O 0.45124(10) 0.24125(16) 0.58568(9) 0.0347(6) Uani 1 1 d . . . . .
O3 O 0.72579(10) 1.05513(14) 0.65837(8) 0.0297(6) Uani 1 1 d . . . . .
O4 O 0.63907(10) 1.09689(14) 0.65792(8) 0.0282(5) Uani 1 1 d . . . . .
O5 O 0.95830(10) 0.42788(16) 0.60679(9) 0.0333(6) Uani 1 1 d . . . . .
O6 O 0.88746(11) 0.32009(16) 0.58990(10) 0.0386(6) Uani 1 1 d . . . . .
N1 N 0.61764(10) 0.34531(16) 0.61110(8) 0.0140(5) Uani 1 1 d . . . . .
N2 N 0.60693(11) 0.44148(16) 0.61900(9) 0.0167(6) Uani 1 1 d . . . . .
N3 N 0.72967(10) 0.34532(15) 0.65208(9) 0.0148(5) Uani 1 1 d . . . . .
N4 N 0.73846(10) 0.43638(16) 0.67324(9) 0.0150(5) Uani 1 1 d . . . . .
N5 N 0.67587(10) 0.37067(16) 0.55761(9) 0.0152(5) Uani 1 1 d . . . . .
N6 N 0.67025(10) 0.46937(16) 0.55182(9) 0.0160(5) Uani 1 1 d . . . . .
N7 N 0.46644(12) 0.32645(19) 0.59649(10) 0.0262(6) Uani 1 1 d . . . . .
N8 N 0.60899(10) 0.80245(16) 0.64772(9) 0.0145(5) Uani 1 1 d . . . . .
N9 N 0.66140(10) 0.77630(16) 0.64368(9) 0.0158(5) Uani 1 1 d . . . . .
N10 N 0.59297(11) 0.65076(16) 0.68858(9) 0.0165(6) Uani 1 1 d . . . . .
N11 N 0.64268(10) 0.59877(16) 0.69345(9) 0.0160(5) Uani 1 1 d . . . . .
N12 N 0.54042(10) 0.67761(16) 0.59370(9) 0.0144(5) Uani 1 1 d . . . . .
N13 N 0.57716(10) 0.63808(16) 0.57263(9) 0.0155(5) Uani 1 1 d . . . . .
N14 N 0.67528(12) 1.03592(18) 0.65630(9) 0.0223(6) Uani 1 1 d . . . . .
N15 N 0.83228(10) 0.61379(16) 0.61779(9) 0.0149(5) Uani 1 1 d . . . . .
N16 N 0.78846(10) 0.54555(16) 0.61121(9) 0.0160(5) Uani 1 1 d . . . . .
N17 N 0.81453(10) 0.72870(16) 0.67787(9) 0.0153(5) Uani 1 1 d . . . . .
N18 N 0.77573(10) 0.67316(16) 0.69045(9) 0.0141(5) Uani 1 1 d . . . . .
N19 N 0.76522(11) 0.75682(16) 0.58335(9) 0.0165(5) Uani 1 1 d . . . . .
N20 N 0.71039(11) 0.71309(16) 0.56862(9) 0.0169(6) Uani 1 1 d . . . . .
N21 N 0.90700(12) 0.40310(19) 0.60043(10) 0.0257(6) Uani 1 1 d . . . . .
C1 C 0.55176(13) 0.4441(2) 0.61652(11) 0.0183(7) Uani 1 1 d . . . . .
H1A H 0.531815 0.500866 0.620503 0.022 Uiso 1 1 calc R U . . .
C2 C 0.52697(13) 0.3513(2) 0.60719(11) 0.0184(7) Uani 1 1 d . . . . .
C3 C 0.56994(13) 0.2912(2) 0.60420(11) 0.0188(7) Uani 1 1 d . . . . .
H3A H 0.566451 0.223186 0.598276 0.023 Uiso 1 1 calc R U . . .
C4 C 0.79019(13) 0.4313(2) 0.71274(11) 0.0180(7) Uani 1 1 d . . . . .
H4 H 0.807797 0.484087 0.734635 0.022 Uiso 1 1 calc R U . . .
C5 C 0.81481(14) 0.3395(2) 0.71769(11) 0.0214(7) Uani 1 1 d . . . . .
H5 H 0.851247 0.317623 0.742506 0.026 Uiso 1 1 calc R U . . .
C6 C 0.77512(13) 0.2871(2) 0.67897(11) 0.0190(7) Uani 1 1 d . . . . .
H6 H 0.779019 0.220501 0.672188 0.023 Uiso 1 1 calc R U . . .
C7 C 0.66944(13) 0.4875(2) 0.50623(11) 0.0195(7) Uani 1 1 d . . . . .
H7 H 0.665735 0.550471 0.491915 0.023 Uiso 1 1 calc R U . . .
C8 C 0.67472(14) 0.4022(2) 0.48204(12) 0.0255(7) Uani 1 1 d . . . . .
H8 H 0.675449 0.395905 0.449445 0.031 Uiso 1 1 calc R U . . .
C9 C 0.67860(14) 0.3300(2) 0.51555(11) 0.0210(7) Uani 1 1 d . . . . .
H9 H 0.682548 0.262617 0.510377 0.025 Uiso 1 1 calc R U . . .
C10 C 0.69172(13) 0.8572(2) 0.64649(11) 0.0171(7) Uani 1 1 d . . . . .
H10 H 0.730153 0.861005 0.645351 0.021 Uiso 1 1 calc R U . . .
C11 C 0.65817(13) 0.93642(19) 0.65140(10) 0.0171(7) Uani 1 1 d . . . . .
C12 C 0.60575(13) 0.89872(19) 0.65201(10) 0.0165(7) Uani 1 1 d . . . . .
H12 H 0.573770 0.934267 0.654901 0.020 Uiso 1 1 calc R U . . .
C13 C 0.65587(14) 0.5465(2) 0.73490(11) 0.0202(7) Uani 1 1 d . . . . .
H13 H 0.688363 0.502565 0.747196 0.024 Uiso 1 1 calc R U . . .
C14 C 0.61623(15) 0.5639(2) 0.75820(12) 0.0268(8) Uani 1 1 d . . . . .
H14 H 0.616286 0.536319 0.788452 0.032 Uiso 1 1 calc R U . . .
C15 C 0.57692(15) 0.6302(2) 0.72723(12) 0.0258(8) Uani 1 1 d . . . . .
H15 H 0.543767 0.657220 0.732342 0.031 Uiso 1 1 calc R U . . .
C16 C 0.54157(13) 0.60851(19) 0.52691(11) 0.0170(7) Uani 1 1 d . . . . .
H16 H 0.554938 0.578071 0.503549 0.020 Uiso 1 1 calc R U . . .
C17 C 0.48216(14) 0.6281(2) 0.51787(11) 0.0194(7) Uani 1 1 d . . . . .
H17 H 0.448270 0.613853 0.488419 0.023 Uiso 1 1 calc R U . . .
C18 C 0.48348(13) 0.67248(19) 0.56089(11) 0.0185(7) Uani 1 1 d . . . . .
H18 H 0.449863 0.695723 0.566605 0.022 Uiso 1 1 calc R U . . .
C19 C 0.81064(13) 0.4617(2) 0.60352(11) 0.0172(7) Uani 1 1 d . . . . .
H19 H 0.790367 0.401207 0.597511 0.021 Uiso 1 1 calc R U . . .
C20 C 0.86811(13) 0.4761(2) 0.60562(11) 0.0177(7) Uani 1 1 d . . . . .
C21 C 0.88034(13) 0.57316(19) 0.61458(11) 0.0168(7) Uani 1 1 d . . . . .
H21 H 0.916201 0.605212 0.617868 0.020 Uiso 1 1 calc R U . . .
C22 C 0.78319(13) 0.7010(2) 0.73710(10) 0.0171(7) Uani 1 1 d . . . . .
H22 H 0.761948 0.674527 0.755747 0.021 Uiso 1 1 calc R U . . .
C23 C 0.82562(14) 0.7731(2) 0.75460(11) 0.0228(7) Uani 1 1 d . . . . .
H23 H 0.838914 0.804769 0.786296 0.027 Uiso 1 1 calc R U . . .
C24 C 0.84421(14) 0.7885(2) 0.71599(11) 0.0228(7) Uani 1 1 d . . . . .
H24 H 0.873467 0.834314 0.716173 0.027 Uiso 1 1 calc R U . . .
C25 C 0.67452(14) 0.7663(2) 0.53013(11) 0.0207(7) Uani 1 1 d . . . . .
H25 H 0.633434 0.753329 0.512277 0.025 Uiso 1 1 calc R U . . .
C26 C 0.70502(15) 0.8431(2) 0.51954(12) 0.0266(8) Uani 1 1 d . . . . .
H26 H 0.689781 0.890805 0.493985 0.032 Uiso 1 1 calc R U . . .
C27 C 0.76228(15) 0.8342(2) 0.55446(12) 0.0243(8) Uani 1 1 d . . . . .
H27 H 0.794449 0.876168 0.557533 0.029 Uiso 1 1 calc R U . . .
B1 B 0.67590(15) 0.3169(2) 0.60479(13) 0.0161(7) Uani 1 1 d . . . . .
B2 B 0.56266(16) 0.7252(2) 0.64596(13) 0.0180(8) Uani 1 1 d . . . . .
H2 H 0.5287(13) 0.760(2) 0.6537(11) 0.027 Uiso 1 1 d . U . . .
B3 B 0.82105(16) 0.7212(2) 0.62705(13) 0.0186(8) Uani 1 1 d . . . . .
H3 H 0.8595(13) 0.766(2) 0.6274(10) 0.028 Uiso 1 1 d . U . . .
H1 H 0.6739(12) 0.239(2) 0.5981(10) 0.025(8) Uiso 1 1 d . . . . .

loop_
_atom_site_aniso_label
_atom_site_aniso_U_11
_atom_site_aniso_U_22
_atom_site_aniso_U_33
_atom_site_aniso_U_23
_atom_site_aniso_U_13
_atom_site_aniso_U_12
Nd1 0.01163(9) 0.00933(8) 0.01503(9) -0.00010(7) 0.00468(6) 0.00000(7)
O1 0.0218(14) 0.0283(14) 0.0686(19) 0.0075(12) 0.0225(13) 0.0022(11)
O2 0.0299(14) 0.0259(13) 0.0509(16) -0.0047(11) 0.0184(12) -0.0141(11)
O3 0.0252(14) 0.0161(11) 0.0429(15) 0.0010(10) 0.0075(12) -0.0052(10)
O4 0.0349(14) 0.0117(11) 0.0360(14) -0.0014(10) 0.0113(11) 0.0060(10)
O5 0.0200(13) 0.0338(14) 0.0517(16) 0.0057(11) 0.0201(12) 0.0055(11)
O6 0.0367(15) 0.0188(13) 0.0683(19) -0.0045(12) 0.0290(14) 0.0041(11)
N1 0.0145(14) 0.0125(12) 0.0157(13) -0.0004(10) 0.0067(11) -0.0010(10)
N2 0.0184(14) 0.0130(12) 0.0191(14) 0.0005(10) 0.0077(12) -0.0004(11)
N3 0.0151(14) 0.0099(12) 0.0186(14) 0.0002(10) 0.0054(11) 0.0005(10)
N4 0.0159(14) 0.0121(12) 0.0164(13) 0.0026(10) 0.0055(11) 0.0020(10)
N5 0.0138(14) 0.0130(12) 0.0174(13) -0.0032(10) 0.0044(11) -0.0006(10)
N6 0.0144(14) 0.0131(13) 0.0196(14) -0.0013(10) 0.0056(11) -0.0014(11)
N7 0.0205(16) 0.0254(16) 0.0331(17) 0.0039(13) 0.0108(13) -0.0053(13)
N8 0.0134(13) 0.0122(12) 0.0169(13) -0.0014(10) 0.0048(11) 0.0029(10)
N9 0.0164(14) 0.0111(12) 0.0184(13) -0.0025(10) 0.0050(11) 0.0008(11)
N10 0.0166(14) 0.0149(13) 0.0205(14) -0.0029(11) 0.0098(12) 0.0003(11)
N11 0.0164(14) 0.0148(13) 0.0170(13) -0.0007(11) 0.0065(11) 0.0007(11)
N12 0.0133(14) 0.0107(12) 0.0198(14) -0.0009(10) 0.0070(11) 0.0018(10)
N13 0.0160(14) 0.0098(12) 0.0191(14) -0.0013(10) 0.0049(11) 0.0004(10)
N14 0.0264(17) 0.0159(14) 0.0205(14) -0.0001(11) 0.0045(13) -0.0003(12)
N15 0.0147(14) 0.0144(13) 0.0172(13) 0.0003(10) 0.0078(11) -0.0006(10)
N16 0.0151(14) 0.0130(12) 0.0212(14) -0.0008(10) 0.0085(11) -0.0031(11)
N17 0.0128(13) 0.0137(12) 0.0192(13) -0.0018(10) 0.0061(11) -0.0030(10)
N18 0.0124(13) 0.0126(12) 0.0183(14) 0.0017(10) 0.0070(11) 0.0007(10)
N19 0.0226(15) 0.0114(12) 0.0182(13) -0.0001(10) 0.0110(11) -0.0005(11)
N20 0.0175(14) 0.0145(13) 0.0186(14) 0.0005(10) 0.0069(11) 0.0010(11)
N21 0.0205(16) 0.0266(15) 0.0333(16) 0.0045(13) 0.0142(13) 0.0063(13)
C1 0.0184(18) 0.0140(15) 0.0234(17) 0.0006(13) 0.0088(14) 0.0011(13)
C2 0.0164(17) 0.0170(16) 0.0236(17) 0.0021(13) 0.0097(14) -0.0032(13)
C3 0.0206(18) 0.0142(15) 0.0205(17) -0.0003(13) 0.0066(14) -0.0047(13)
C4 0.0210(17) 0.0152(16) 0.0167(16) 0.0022(12) 0.0062(14) -0.0011(13)
C5 0.0199(18) 0.0182(16) 0.0234(18) 0.0042(13) 0.0052(14) 0.0050(14)
C6 0.0230(18) 0.0129(15) 0.0227(17) 0.0054(13) 0.0105(14) 0.0045(13)
C7 0.0230(18) 0.0228(16) 0.0139(16) 0.0029(13) 0.0083(14) -0.0012(14)
C8 0.0294(19) 0.0302(18) 0.0188(16) -0.0053(15) 0.0112(15) -0.0028(16)
C9 0.0258(19) 0.0156(16) 0.0247(18) -0.0045(14) 0.0131(15) 0.0005(14)
C10 0.0131(16) 0.0180(16) 0.0179(16) -0.0005(13) 0.0033(13) -0.0032(13)
C11 0.0236(18) 0.0073(14) 0.0152(16) -0.0024(11) 0.0018(13) -0.0003(12)
C12 0.0199(17) 0.0124(15) 0.0136(15) -0.0017(12) 0.0026(13) 0.0069(13)
C13 0.0198(18) 0.0147(15) 0.0228(17) 0.0015(13) 0.0045(14) -0.0011(13)
C14 0.035(2) 0.0249(18) 0.0264(18) 0.0082(14) 0.0184(16) 0.0037(15)
C15 0.028(2) 0.0257(17) 0.0305(19) -0.0012(15) 0.0183(16) 0.0000(15)
C16 0.0186(17) 0.0131(15) 0.0179(16) -0.0008(12) 0.0057(13) -0.0020(12)
C17 0.0181(18) 0.0163(15) 0.0178(16) -0.0015(13) 0.0002(14) -0.0013(13)
C18 0.0142(17) 0.0132(15) 0.0264(18) -0.0002(13) 0.0059(14) 0.0012(13)
C19 0.0190(17) 0.0107(15) 0.0217(17) -0.0027(13) 0.0077(14) -0.0005(13)
C20 0.0147(17) 0.0189(16) 0.0215(17) -0.0004(13) 0.0093(14) 0.0041(13)
C21 0.0116(16) 0.0185(16) 0.0212(16) 0.0001(13) 0.0072(13) 0.0001(13)
C22 0.0168(17) 0.0197(16) 0.0152(16) 0.0009(13) 0.0065(13) 0.0031(13)
C23 0.0238(19) 0.0221(17) 0.0194(17) -0.0075(14) 0.0048(14) -0.0043(14)
C24 0.0204(18) 0.0182(16) 0.0273(18) -0.0047(14) 0.0064(15) -0.0078(14)
C25 0.0248(18) 0.0188(16) 0.0161(16) 0.0001(13) 0.0052(14) 0.0061(14)
C26 0.040(2) 0.0219(17) 0.0206(18) 0.0060(14) 0.0141(17) 0.0059(16)
C27 0.038(2) 0.0143(15) 0.0265(18) -0.0002(14) 0.0193(17) -0.0039(15)
B1 0.0141(19) 0.0132(17) 0.0204(18) -0.0002(14) 0.0059(15) -0.0012(14)
B2 0.0137(19) 0.0172(18) 0.0229(19) -0.0025(15) 0.0068(16) -0.0027(15)
B3 0.020(2) 0.0149(18) 0.024(2) -0.0002(15) 0.0119(16) -0.0032(15)

loop_
_atom_type_symbol
_atom_type_description
_atom_type_scat_dispersion_real
_atom_type_scat_dispersion_imag
_atom_type_scat_source
C C 0.0033 0.0016 'International Tables Vol C Tables 4.2.6.8 and 6.1.1.4'
H H 0.0000 0.0000 'International Tables Vol C Tables 4.2.6.8 and 6.1.1.4'
B B 0.0013 0.0007 'International Tables Vol C Tables 4.2.6.8 and 6.1.1.4'
N N 0.0061 0.0033 'International Tables Vol C Tables 4.2.6.8 and 6.1.1.4'
Nd Nd -0.1943 3.0179 'International Tables Vol C Tables 4.2.6.8 and 6.1.1.4'
O O 0.0106 0.0060 'International Tables Vol C Tables 4.2.6.8 and 6.1.1.4'

loop_
_citation_id
_citation_doi
_citation_year
1 10.26434/chemrxiv-2023-wwpbt 2023

loop_
_geom_angle_atom_site_label_1
_geom_angle_atom_site_label_2
_geom_angle_atom_site_label_3
_geom_angle
_geom_angle_site_symmetry_1
_geom_angle_site_symmetry_3
_geom_angle_publ_flag
N18 Nd1 N6 135.14(7) . . ?
N18 Nd1 N20 79.81(7) . . ?
N6 Nd1 N20 84.97(7) . . ?
N18 Nd1 N13 134.83(7) . . ?
N6 Nd1 N13 84.24(7) . . ?
N20 Nd1 N13 84.01(7) . . ?
N18 Nd1 N4 81.88(7) . . ?
N6 Nd1 N4 79.06(7) . . ?
N20 Nd1 N4 134.00(7) . . ?
N13 Nd1 N4 135.80(7) . . ?
N18 Nd1 N11 83.61(7) . . ?
N6 Nd1 N11 133.27(7) . . ?
N20 Nd1 N11 134.98(7) . . ?
N13 Nd1 N11 78.73(7) . . ?
N4 Nd1 N11 83.61(7) . . ?
N18 Nd1 N16 68.53(7) . . ?
N6 Nd1 N16 66.65(7) . . ?
N20 Nd1 N16 67.15(7) . . ?
N13 Nd1 N16 139.88(7) . . ?
N4 Nd1 N16 66.90(7) . . ?
N11 Nd1 N16 141.38(7) . . ?
N18 Nd1 N2 139.05(7) . . ?
N6 Nd1 N2 66.54(7) . . ?
N20 Nd1 N2 141.15(7) . . ?
N13 Nd1 N2 67.98(7) . . ?
N4 Nd1 N2 67.83(7) . . ?
N11 Nd1 N2 66.73(7) . . ?
N16 Nd1 N2 119.05(7) . . ?
N18 Nd1 N9 67.28(7) . . ?
N6 Nd1 N9 141.93(7) . . ?
N20 Nd1 N9 67.72(7) . . ?
N13 Nd1 N9 67.55(7) . . ?
N4 Nd1 N9 139.01(7) . . ?
N11 Nd1 N9 67.26(7) . . ?
N16 Nd1 N9 120.63(7) . . ?
N2 Nd1 N9 120.32(7) . . ?
C3 N1 N2 110.6(2) . . ?
C3 N1 B1 128.9(2) . . ?
N2 N1 B1 120.0(2) . . ?
C1 N2 N1 105.6(2) . . ?
C1 N2 Nd1 130.95(18) . . ?
N1 N2 Nd1 122.88(16) . . ?
C6 N3 N4 109.5(2) . . ?
C6 N3 B1 126.3(2) . . ?
N4 N3 B1 124.1(2) . . ?
C4 N4 N3 105.4(2) . . ?
C4 N4 Nd1 128.09(18) . . ?
N3 N4 Nd1 122.70(16) . . ?
C9 N5 N6 109.7(2) . . ?
C9 N5 B1 127.0(2) . . ?
N6 N5 B1 123.2(2) . . ?
C7 N6 N5 105.6(2) . . ?
C7 N6 Nd1 128.78(19) . . ?
N5 N6 Nd1 123.93(17) . . ?
O2 N7 O1 123.7(3) . . ?
O2 N7 C2 117.9(3) . . ?
O1 N7 C2 118.4(3) . . ?
C12 N8 N9 111.0(2) . . ?
C12 N8 B2 128.4(3) . . ?
N9 N8 B2 120.7(2) . . ?
C10 N9 N8 106.8(2) . . ?
C10 N9 Nd1 130.2(2) . . ?
N8 N9 Nd1 122.74(16) . . ?
C15 N10 N11 109.4(2) . . ?
C15 N10 B2 126.4(3) . . ?
N11 N10 B2 124.1(2) . . ?
C13 N11 N10 106.0(2) . . ?
C13 N11 Nd1 129.5(2) . . ?
N10 N11 Nd1 123.62(17) . . ?
C18 N12 N13 109.8(2) . . ?
C18 N12 B2 126.2(3) . . ?
N13 N12 B2 123.9(2) . . ?
C16 N13 N12 105.8(2) . . ?
C16 N13 Nd1 128.73(19) . . ?
N12 N13 Nd1 123.04(16) . . ?
O4 N14 O3 124.4(3) . . ?
O4 N14 C11 118.3(3) . . ?
O3 N14 C11 117.3(3) . . ?
C21 N15 N16 111.0(2) . . ?
C21 N15 B3 129.2(2) . . ?
N16 N15 B3 119.8(2) . . ?
C19 N16 N15 105.8(2) . . ?
C19 N16 Nd1 131.58(19) . . ?
N15 N16 Nd1 122.23(16) . . ?
C24 N17 N18 109.6(2) . . ?
C24 N17 B3 127.0(2) . . ?
N18 N17 B3 123.3(2) . . ?
C22 N18 N17 105.3(2) . . ?
C22 N18 Nd1 128.40(19) . . ?
N17 N18 Nd1 122.57(16) . . ?
C27 N19 N20 110.1(2) . . ?
C27 N19 B3 125.7(3) . . ?
N20 N19 B3 124.2(2) . . ?
C25 N20 N19 105.3(2) . . ?
C25 N20 Nd1 130.4(2) . . ?
N19 N20 Nd1 122.04(16) . . ?
O6 N21 O5 124.4(3) . . ?
O6 N21 C20 118.1(3) . . ?
O5 N21 C20 117.5(3) . . ?
N2 C1 C2 110.0(3) . . ?
N2 C1 H1A 125.0 . . ?
C2 C1 H1A 125.0 . . ?
C3 C2 C1 106.4(3) . . ?
C3 C2 N7 126.5(3) . . ?
C1 C2 N7 126.6(3) . . ?
N1 C3 C2 107.3(3) . . ?
N1 C3 H3A 126.3 . . ?
C2 C3 H3A 126.3 . . ?
N4 C4 C5 111.4(3) . . ?
N4 C4 H4 124.3 . . ?
C5 C4 H4 124.3 . . ?
C6 C5 C4 104.8(3) . . ?
C6 C5 H5 127.6 . . ?
C4 C5 H5 127.6 . . ?
N3 C6 C5 108.8(3) . . ?
N3 C6 H6 125.6 . . ?
C5 C6 H6 125.6 . . ?
N6 C7 C8 111.5(3) . . ?
N6 C7 H7 124.3 . . ?
C8 C7 H7 124.3 . . ?
C9 C8 C7 104.8(3) . . ?
C9 C8 H8 127.6 . . ?
C7 C8 H8 127.6 . . ?
N5 C9 C8 108.4(3) . . ?
N5 C9 H9 125.8 . . ?
C8 C9 H9 125.8 . . ?
N9 C10 C11 109.2(3) . . ?
N9 C10 H10 125.4 . . ?
C11 C10 H10 125.4 . . ?
C12 C11 C10 106.5(2) . . ?
C12 C11 N14 126.6(3) . . ?
C10 C11 N14 126.8(3) . . ?
N8 C12 C11 106.5(2) . . ?
N8 C12 H12 126.8 . . ?
C11 C12 H12 126.8 . . ?
N11 C13 C14 111.6(3) . . ?
N11 C13 H13 124.2 . . ?
C14 C13 H13 124.2 . . ?
C15 C14 C13 103.9(3) . . ?
C15 C14 H14 128.1 . . ?
C13 C14 H14 128.1 . . ?
N10 C15 C14 109.1(3) . . ?
N10 C15 H15 125.5 . . ?
C14 C15 H15 125.5 . . ?
N13 C16 C17 111.1(3) . . ?
N13 C16 H16 124.4 . . ?
C17 C16 H16 124.4 . . ?
C18 C17 C16 104.7(3) . . ?
C18 C17 H17 127.6 . . ?
C16 C17 H17 127.6 . . ?
N12 C18 C17 108.6(3) . . ?
N12 C18 H18 125.7 . . ?
C17 C18 H18 125.7 . . ?
N16 C19 C20 109.6(3) . . ?
N16 C19 H19 125.2 . . ?
C20 C19 H19 125.2 . . ?
C21 C20 C19 106.8(3) . . ?
C21 C20 N21 126.9(3) . . ?
C19 C20 N21 126.2(3) . . ?
N15 C21 C20 106.8(3) . . ?
N15 C21 H21 126.6 . . ?
C20 C21 H21 126.6 . . ?
N18 C22 C23 111.5(3) . . ?
N18 C22 H22 124.2 . . ?
C23 C22 H22 124.2 . . ?
C24 C23 C22 104.4(3) . . ?
C24 C23 H23 127.8 . . ?
C22 C23 H23 127.8 . . ?
N17 C24 C23 109.2(3) . . ?
N17 C24 H24 125.4 . . ?
C23 C24 H24 125.4 . . ?
N20 C25 C26 111.4(3) . . ?
N20 C25 H25 124.3 . . ?
C26 C25 H25 124.3 . . ?
C27 C26 C25 104.4(3) . . ?
C27 C26 H26 127.8 . . ?
C25 C26 H26 127.8 . . ?
N19 C27 C26 108.9(3) . . ?
N19 C27 H27 125.6 . . ?
C26 C27 H27 125.6 . . ?
N3 B1 N5 111.8(2) . . ?
N3 B1 N1 109.8(2) . . ?
N5 B1 N1 106.9(2) . . ?
N3 B1 H1 112.0(15) . . ?
N5 B1 H1 109.3(15) . . ?
N1 B1 H1 106.9(15) . . ?
N8 B2 N12 107.8(2) . . ?
N8 B2 N10 108.1(2) . . ?
N12 B2 N10 112.0(2) . . ?
N8 B2 H2 107.9(16) . . ?
N12 B2 H2 113.0(16) . . ?
N10 B2 H2 107.9(16) . . ?
N17 B3 N19 112.2(3) . . ?
N17 B3 N15 108.6(2) . . ?
N19 B3 N15 108.9(2) . . ?
N17 B3 H3 110.2(15) . . ?
N19 B3 H3 107.8(15) . . ?
N15 B3 H3 109.1(15) . . ?

loop_
_geom_bond_atom_site_label_1
_geom_bond_atom_site_label_2
_geom_bond_distance
_geom_bond_site_symmetry_2
_geom_bond_publ_flag
Nd1 N18 2.565(2) . ?
Nd1 N6 2.573(2) . ?
Nd1 N20 2.575(2) . ?
Nd1 N13 2.577(2) . ?
Nd1 N4 2.577(2) . ?
Nd1 N11 2.579(2) . ?
Nd1 N16 2.738(2) . ?
Nd1 N2 2.752(2) . ?
Nd1 N9 2.753(2) . ?
O1 N7 1.235(3) . ?
O2 N7 1.234(3) . ?
O3 N14 1.237(3) . ?
O4 N14 1.231(3) . ?
O5 N21 1.239(3) . ?
O6 N21 1.231(3) . ?
N1 C3 1.329(3) . ?
N1 N2 1.385(3) . ?
N1 B1 1.548(4) . ?
N2 C1 1.318(4) . ?
N3 C6 1.345(3) . ?
N3 N4 1.375(3) . ?
N3 B1 1.535(4) . ?
N4 C4 1.337(4) . ?
N5 C9 1.360(4) . ?
N5 N6 1.370(3) . ?
N5 B1 1.548(4) . ?
N6 C7 1.330(3) . ?
N7 C2 1.427(4) . ?
N8 C12 1.337(3) . ?
N8 N9 1.373(3) . ?
N8 B2 1.537(4) . ?
N9 C10 1.321(3) . ?
N10 C15 1.344(4) . ?
N10 N11 1.366(3) . ?
N10 B2 1.552(4) . ?
N11 C13 1.324(4) . ?
N12 C18 1.348(4) . ?
N12 N13 1.371(3) . ?
N12 B2 1.538(4) . ?
N13 C16 1.333(3) . ?
N14 C11 1.423(3) . ?
N15 C21 1.332(3) . ?
N15 N16 1.379(3) . ?
N15 B3 1.545(4) . ?
N16 C19 1.329(3) . ?
N17 C24 1.341(4) . ?
N17 N18 1.368(3) . ?
N17 B3 1.535(4) . ?
N18 C22 1.341(3) . ?
N19 C27 1.337(3) . ?
N19 N20 1.375(3) . ?
N19 B3 1.537(4) . ?
N20 C25 1.337(3) . ?
N21 C20 1.428(4) . ?
C1 C2 1.395(4) . ?
C1 H1A 0.9500 . ?
C2 C3 1.362(4) . ?
C3 H3A 0.9500 . ?
C4 C5 1.383(4) . ?
C4 H4 0.9500 . ?
C5 C6 1.368(4) . ?
C5 H5 0.9500 . ?
C6 H6 0.9500 . ?
C7 C8 1.396(4) . ?
C7 H7 0.9500 . ?
C8 C9 1.364(4) . ?
C8 H8 0.9500 . ?
C9 H9 0.9500 . ?
C10 C11 1.403(4) . ?
C10 H10 0.9500 . ?
C11 C12 1.384(4) . ?
C12 H12 0.9500 . ?
C13 C14 1.391(4) . ?
C13 H13 0.9500 . ?
C14 C15 1.376(4) . ?
C14 H14 0.9500 . ?
C15 H15 0.9500 . ?
C16 C17 1.394(4) . ?
C16 H16 0.9500 . ?
C17 C18 1.371(4) . ?
C17 H17 0.9500 . ?
C18 H18 0.9500 . ?
C19 C20 1.391(4) . ?
C19 H19 0.9500 . ?
C20 C21 1.372(4) . ?
C21 H21 0.9500 . ?
C22 C23 1.381(4) . ?
C22 H22 0.9500 . ?
C23 C24 1.369(4) . ?
C23 H23 0.9500 . ?
C24 H24 0.9500 . ?
C25 C26 1.391(4) . ?
C25 H25 0.9500 . ?
C26 C27 1.377(4) . ?
C26 H26 0.9500 . ?
C27 H27 0.9500 . ?
B1 H1 1.09(3) . ?
B2 H2 1.05(3) . ?
B3 H3 1.12(3) . ?
